data_4112137
loop_
_publ_author_name
'Olga Garc\'ia Manche\~no'
'Ram\'on G\'omez Array\'as'
'Juan C. Carretero'

_publ_section_title
;
 Chiral Copper Complexes of Phosphino Sulfenyl Ferrocenes as Efficient
 Catalysts for Enantioselective Formal Aza Diels-Alder Reactions of
 N-Sulfonyl Imines
;
_journal_name_full 'Journal of the American Chemical Society'
_journal_page_first 456
_journal_page_last 457
_journal_paper_doi 10.1021/ja038494y
_journal_volume 126
_journal_year 2004
_chemical_formula_sum 'C18 H17 N O3 S'
_chemical_formula_weight 327.39
_chemical_name_systematic
; 
 ? 
;
_space_group_IT_number 19
_symmetry_cell_setting orthorhombic
_symmetry_space_group_name_Hall 'P 2ac 2ab'
_symmetry_space_group_name_H-M 'P 21 21 21'
_atom_sites_solution_hydrogens geom
_atom_sites_solution_primary direct
_atom_sites_solution_secondary difmap
_audit_creation_method SHELXL-97
_cell_angle_alpha 90.00
_cell_angle_beta 90.00
_cell_angle_gamma 90.00
_cell_formula_units_Z 4
_cell_length_a 10.0002(8)
_cell_length_b 10.4496(8)
_cell_length_c 16.0871(10)
_cell_measurement_temperature 296(2)
_cell_volume 1681.1(2)
_computing_cell_refinement 'Bruker SMART'
_computing_data_collection 'Bruker SMART'
_computing_data_reduction 'Bruker SAINT'
_computing_molecular_graphics 'Bruker SHELXTL'
_computing_publication_material 'Bruker SHELXTL'
_computing_structure_refinement 'SHELXL-97 (Sheldrick, 1997)'
_computing_structure_solution 'SHELXS-97 (Sheldrick, 1990)'
_diffrn_ambient_temperature 296(2)
_diffrn_measured_fraction_theta_full 0.983
_diffrn_measured_fraction_theta_max 0.983
_diffrn_measurement_device_type 'CCD area detector'
_diffrn_measurement_method 'phi and omega scans'
_diffrn_radiation_monochromator graphite
_diffrn_radiation_source 'fine-focus sealed tube'
_diffrn_radiation_type CuK\a
_diffrn_radiation_wavelength 1.54178
_diffrn_reflns_av_R_equivalents 0.0256
_diffrn_reflns_av_sigmaI/netI 0.0242
_diffrn_reflns_limit_h_max 11
_diffrn_reflns_limit_h_min -11
_diffrn_reflns_limit_k_max 11
_diffrn_reflns_limit_k_min -12
_diffrn_reflns_limit_l_max 19
_diffrn_reflns_limit_l_min -19
_diffrn_reflns_number 9382
_diffrn_reflns_theta_full 70.27
_diffrn_reflns_theta_max 70.27
_diffrn_reflns_theta_min 5.05
_exptl_absorpt_coefficient_mu 1.828
_exptl_absorpt_correction_type none
_exptl_crystal_colour colorless
_exptl_crystal_density_diffrn 1.294
_exptl_crystal_density_meas 0
_exptl_crystal_description prisma
_exptl_crystal_F_000 688
_exptl_crystal_size_max 0.35
_exptl_crystal_size_mid 0.33
_exptl_crystal_size_min 0.30
_refine_diff_density_max 0.107
_refine_diff_density_min -0.154
_refine_diff_density_rms 0.026
_refine_ls_abs_structure_details 'Flack H D (1983), Acta Cryst. A39, 876-881'
_refine_ls_abs_structure_Flack 0.011(16)
_refine_ls_extinction_coef 0.0039(4)
_refine_ls_extinction_expression Fc^*^=kFc[1+0.001xFc^2^\l^3^/sin(2\q)]^-1/4^
_refine_ls_extinction_method SHELXL
_refine_ls_goodness_of_fit_ref 1.073
_refine_ls_hydrogen_treatment mixed
_refine_ls_matrix_type full
_refine_ls_number_parameters 277
_refine_ls_number_reflns 3109
_refine_ls_number_restraints 0
_refine_ls_restrained_S_all 1.073
_refine_ls_R_factor_all 0.0304
_refine_ls_R_factor_gt 0.0296
_refine_ls_shift/su_max 0.001
_refine_ls_shift/su_mean 0.000
_refine_ls_structure_factor_coef Fsqd
_refine_ls_weighting_details 'calc w=1/[\s^2^(Fo^2^)+(0.0523P)^2^+0.0812P] where P=(Fo^2^+2Fc^2^)/3'
_refine_ls_weighting_scheme calc
_refine_ls_wR_factor_gt 0.0849
_refine_ls_wR_factor_ref 0.0859
_reflns_number_gt 3001
_reflns_number_total 3109
_reflns_threshold_expression >2sigma(I)
_cod_data_source_file ja038494ysi20030912_125927.cif
_cod_data_source_block og7_m
_cod_database_code 4112137

loop_
_symmetry_equiv_pos_as_xyz
'x, y, z'
'-x+1/2, -y, z+1/2'
'-x, y+1/2, -z+1/2'
'x+1/2, -y+1/2, -z'

loop_
_atom_site_label
_atom_site_type_symbol
_atom_site_fract_x
_atom_site_fract_y
_atom_site_fract_z
_atom_site_U_iso_or_equiv
_atom_site_adp_type
_atom_site_occupancy
_atom_site_symmetry_multiplicity
_atom_site_calc_flag
C1 C 0.73422(19) 0.09196(19) 0.61301(12) 0.0702(5) Uani 1 1 d
C2 C 0.7433(3) 0.1386(3) 0.69372(16) 0.0888(7) Uani 1 1 d
C3 C 0.6586(3) 0.0949(3) 0.75344(16) 0.1020(8) Uani 1 1 d
C4 C 0.5633(2) 0.0032(3) 0.73692(15) 0.0884(6) Uani 1 1 d
C5 C 0.5549(2) -0.0433(3) 0.65613(16) 0.0894(6) Uani 1 1 d
C6 C 0.6394(2) 0.0012(2) 0.59461(14) 0.0812(6) Uani 1 1 d
C7 C 0.4699(4) -0.0473(5) 0.8028(2) 0.1237(11) Uani 1 1 d
C8 C 0.96518(18) -0.07716(16) 0.51764(10) 0.0608(4) Uani 1 1 d
C9 C 1.06417(18) -0.16275(16) 0.52174(11) 0.0625(4) Uani 1 1 d
C10 C 1.19818(17) -0.12437(15) 0.54375(11) 0.0622(4) Uani 1 1 d
C11 C 1.21968(19) 0.01844(17) 0.54429(14) 0.0675(4) Uani 1 1 d
C12 C 1.10268(17) 0.09425(16) 0.58126(11) 0.0584(4) Uani 1 1 d
C13 C 1.09869(17) 0.08745(15) 0.67539(11) 0.0596(4) Uani 1 1 d
C14 C 1.1654(2) 0.1811(2) 0.71975(15) 0.0824(6) Uani 1 1 d
C15 C 1.1636(3) 0.1788(3) 0.80593(18) 0.1058(9) Uani 1 1 d
C16 C 1.0974(3) 0.0839(3) 0.84784(16) 0.0991(9) Uani 1 1 d
C17 C 1.0335(4) -0.0086(3) 0.80429(16) 0.0942(8) Uani 1 1 d
C18 C 1.0324(2) -0.00837(19) 0.71875(13) 0.0749(5) Uani 1 1 d
N1 N 0.97869(13) 0.04933(12) 0.54045(9) 0.0578(3) Uani 1 1 d
O1 O 0.78236(17) 0.11922(16) 0.45741(9) 0.0921(4) Uani 1 1 d
O2 O 0.89257(19) 0.26874(12) 0.55487(11) 0.0955(5) Uani 1 1 d
O3 O 1.28977(14) -0.19973(14) 0.55463(10) 0.0850(4) Uani 1 1 d
S1 S 0.84460(5) 0.14399(4) 0.53524(3) 0.07142(16) Uani 1 1 d
H2 H 0.791(3) 0.189(3) 0.7000(15) 0.078(8) Uiso 1 1 d
H3 H 0.664(5) 0.125(5) 0.808(3) 0.191(18) Uiso 1 1 d
H5 H 0.481(3) -0.105(3) 0.6428(17) 0.096(7) Uiso 1 1 d
H6 H 0.623(3) -0.031(2) 0.5401(17) 0.099(7) Uiso 1 1 d
H8 H 0.867(2) -0.100(2) 0.5001(13) 0.080(6) Uiso 1 1 d
H9 H 1.0495(18) -0.243(2) 0.5067(12) 0.060(5) Uiso 1 1 d
H11A H 1.294(2) 0.036(2) 0.5716(14) 0.077(6) Uiso 1 1 d
H11B H 1.247(2) 0.048(2) 0.4855(16) 0.085(6) Uiso 1 1 d
H12 H 1.111(2) 0.175(2) 0.5652(12) 0.069(5) Uiso 1 1 d
H14 H 1.200(3) 0.252(3) 0.6841(18) 0.113(9) Uiso 1 1 d
H15 H 1.237(4) 0.245(3) 0.833(2) 0.138(11) Uiso 1 1 d
H16 H 1.095(3) 0.079(3) 0.9031(19) 0.097(8) Uiso 1 1 d
H17 H 1.011(3) -0.062(3) 0.8267(18) 0.087(9) Uiso 1 1 d
H17A H 0.511(6) 0.023(5) 0.840(3) 0.185(19) Uiso 1 1 d
H17B H 0.380(5) -0.102(5) 0.775(3) 0.184(18) Uiso 1 1 d
H17C H 0.532(4) -0.122(4) 0.835(2) 0.147(13) Uiso 1 1 d
H18 H 0.970(3) -0.065(3) 0.6913(16) 0.091(7) Uiso 1 1 d

loop_
_atom_site_aniso_label
_atom_site_aniso_U_11
_atom_site_aniso_U_22
_atom_site_aniso_U_33
_atom_site_aniso_U_23
_atom_site_aniso_U_13
_atom_site_aniso_U_12
C1 0.0663(10) 0.0703(10) 0.0739(10) -0.0147(8) -0.0147(8) 0.0230(8)
C2 0.0842(14) 0.0912(16) 0.0909(14) -0.0343(13) -0.0093(11) 0.0039(13)
C3 0.0942(15) 0.132(2) 0.0802(13) -0.0384(14) -0.0026(12) 0.0155(16)
C4 0.0709(11) 0.1083(17) 0.0859(13) -0.0161(12) -0.0066(10) 0.0214(12)
C5 0.0720(12) 0.1051(17) 0.0910(14) -0.0160(13) -0.0114(11) 0.0036(12)
C6 0.0751(12) 0.0937(14) 0.0749(11) -0.0234(10) -0.0139(10) 0.0070(11)
C7 0.095(2) 0.172(4) 0.104(2) -0.008(2) 0.0145(16) 0.003(2)
C8 0.0655(9) 0.0506(8) 0.0664(9) -0.0078(7) -0.0049(7) -0.0017(7)
C9 0.0681(9) 0.0449(8) 0.0745(10) -0.0071(7) 0.0064(8) -0.0007(7)
C10 0.0665(9) 0.0538(8) 0.0664(9) -0.0017(7) 0.0102(7) 0.0056(7)
C11 0.0598(9) 0.0582(9) 0.0845(12) -0.0001(9) 0.0056(9) -0.0079(7)
C12 0.0673(9) 0.0384(7) 0.0695(9) 0.0017(7) -0.0041(7) -0.0044(6)
C13 0.0631(9) 0.0463(7) 0.0692(9) -0.0043(7) -0.0117(7) 0.0075(6)
C14 0.0839(12) 0.0693(11) 0.0941(13) -0.0217(11) -0.0209(11) 0.0015(10)
C15 0.118(2) 0.1003(18) 0.0992(17) -0.0392(15) -0.0389(16) 0.0170(16)
C16 0.120(2) 0.109(2) 0.0686(12) -0.0173(13) -0.0264(12) 0.0434(17)
C17 0.126(2) 0.0866(16) 0.0698(13) 0.0124(12) -0.0061(13) 0.0189(16)
C18 0.0979(14) 0.0606(10) 0.0664(10) 0.0028(8) -0.0102(10) -0.0002(10)
N1 0.0638(7) 0.0452(6) 0.0645(7) -0.0016(6) -0.0086(6) 0.0037(5)
O1 0.0958(9) 0.1035(10) 0.0769(8) 0.0083(8) -0.0254(8) 0.0239(8)
O2 0.1172(11) 0.0485(6) 0.1208(12) 0.0036(7) -0.0180(10) 0.0208(7)
O3 0.0704(7) 0.0740(8) 0.1104(11) -0.0067(8) 0.0046(7) 0.0213(7)
S1 0.0812(3) 0.0580(2) 0.0750(3) 0.00151(19) -0.0174(2) 0.02023(19)

loop_
_atom_type_symbol
_atom_type_description
_atom_type_scat_dispersion_real
_atom_type_scat_dispersion_imag
_atom_type_scat_source
C C 0.0181 0.0091 'International Tables Vol C Tables 4.2.6.8 and 6.1.1.4'
H H 0.0000 0.0000 'International Tables Vol C Tables 4.2.6.8 and 6.1.1.4'
N N 0.0311 0.0180 'International Tables Vol C Tables 4.2.6.8 and 6.1.1.4'
O O 0.0492 0.0322 'International Tables Vol C Tables 4.2.6.8 and 6.1.1.4'
S S 0.3331 0.5567 'International Tables Vol C Tables 4.2.6.8 and 6.1.1.4'

loop_
_geom_angle_atom_site_label_1
_geom_angle_atom_site_label_2
_geom_angle_atom_site_label_3
_geom_angle
C6 C1 C2 119.3(2)
C6 C1 S1 119.64(15)
C2 C1 S1 121.1(2)
C3 C2 C1 120.1(3)
C3 C2 H2 124(2)
C1 C2 H2 116(2)
C2 C3 C4 121.9(2)
C2 C3 H3 121(3)
C4 C3 H3 117(3)
C3 C4 C5 117.7(2)
C3 C4 C7 122.4(3)
C5 C4 C7 119.8(3)
C6 C5 C4 121.0(2)
C6 C5 H5 120.9(16)
C4 C5 H5 117.9(16)
C1 C6 C5 120.00(19)
C1 C6 H6 124.1(16)
C5 C6 H6 115.8(16)
C4 C7 H17A 85(3)
C4 C7 H17B 113(2)
H17A C7 H17B 152(4)
C4 C7 H17C 103(2)
H17A C7 H17C 90(3)
H17B C7 H17C 105(3)
C9 C8 N1 123.80(16)
C9 C8 H8 123.9(13)
N1 C8 H8 112.2(12)
C8 C9 C10 120.95(15)
C8 C9 H9 119.9(13)
C10 C9 H9 119.0(12)
O3 C10 C9 123.56(15)
O3 C10 C11 122.05(17)
C9 C10 C11 114.14(15)
C10 C11 C12 113.88(15)
C10 C11 H11A 109.2(15)
C12 C11 H11A 110.2(15)
C10 C11 H11B 109.3(13)
C12 C11 H11B 113.7(13)
H11A C11 H11B 100(2)
N1 C12 C13 113.97(14)
N1 C12 C11 107.67(14)
C13 C12 C11 112.54(15)
N1 C12 H12 104.7(13)
C13 C12 H12 109.7(13)
C11 C12 H12 107.7(13)
C14 C13 C18 118.8(2)
C14 C13 C12 118.00(18)
C18 C13 C12 123.22(16)
C13 C14 C15 119.9(3)
C13 C14 H14 113.2(17)
C15 C14 H14 126.3(17)
C16 C15 C14 120.7(2)
C16 C15 H15 125.6(18)
C14 C15 H15 112.3(18)
C17 C16 C15 119.3(3)
C17 C16 H16 117.8(19)
C15 C16 H16 122.8(18)
C16 C17 C18 121.4(3)
C16 C17 H17 117(2)
C18 C17 H17 121(2)
C17 C18 C13 120.0(2)
C17 C18 H18 117.5(15)
C13 C18 H18 121.4(15)
C8 N1 C12 120.30(13)
C8 N1 S1 118.45(12)
C12 N1 S1 120.52(11)
O1 S1 O2 120.61(10)
O1 S1 N1 106.74(8)
O2 S1 N1 105.11(9)
O1 S1 C1 107.22(10)
O2 S1 C1 109.72(10)
N1 S1 C1 106.62(8)

loop_
_geom_bond_atom_site_label_1
_geom_bond_atom_site_label_2
_geom_bond_distance
C1 C6 1.373(3)
C1 C2 1.390(3)
C1 S1 1.755(2)
C2 C3 1.361(4)
C2 H2 0.72(3)
C3 C4 1.377(4)
C3 H3 0.93(5)
C4 C5 1.390(3)
C4 C7 1.507(4)
C5 C6 1.382(4)
C5 H5 1.01(3)
C6 H6 0.95(3)
C7 H17A 1.03(5)
C7 H17B 1.16(5)
C7 H17C 1.12(4)
C8 C9 1.336(2)
C8 N1 1.378(2)
C8 H8 1.05(2)
C9 C10 1.443(3)
C9 H9 0.89(2)
C10 O3 1.221(2)
C10 C11 1.508(2)
C11 C12 1.533(3)
C11 H11A 0.89(2)
C11 H11B 1.03(2)
C12 N1 1.479(2)
C12 C13 1.517(3)
C12 H12 0.89(2)
C13 C14 1.382(3)
C13 C18 1.389(3)
C14 C15 1.387(4)
C14 H14 1.00(3)
C15 C16 1.370(5)
C15 H15 1.10(4)
C16 C17 1.354(4)
C16 H16 0.89(3)
C17 C18 1.376(3)
C17 H17 0.71(3)
C18 H18 0.97(3)
N1 S1 1.6685(13)
O1 S1 1.4220(15)
O2 S1 1.4245(16)

loop_
_geom_torsion_atom_site_label_1
_geom_torsion_atom_site_label_2
_geom_torsion_atom_site_label_3
_geom_torsion_atom_site_label_4
_geom_torsion
C6 C1 C2 C3 -0.3(4)
S1 C1 C2 C3 -178.6(2)
C1 C2 C3 C4 0.8(4)
C2 C3 C4 C5 -0.6(4)
C2 C3 C4 C7 179.2(3)
C3 C4 C5 C6 -0.1(4)
C7 C4 C5 C6 -179.9(3)
C2 C1 C6 C5 -0.4(3)
S1 C1 C6 C5 177.93(18)
C4 C5 C6 C1 0.5(4)
N1 C8 C9 C10 -5.9(3)
C8 C9 C10 O3 174.16(18)
C8 C9 C10 C11 -11.4(2)
O3 C10 C11 C12 -145.11(19)
C9 C10 C11 C12 40.4(2)
C10 C11 C12 N1 -50.1(2)
C10 C11 C12 C13 76.3(2)
N1 C12 C13 C14 -145.77(16)
C11 C12 C13 C14 91.26(19)
N1 C12 C13 C18 34.7(2)
C11 C12 C13 C18 -88.3(2)
C18 C13 C14 C15 -0.8(3)
C12 C13 C14 C15 179.6(2)
C13 C14 C15 C16 0.6(4)
C14 C15 C16 C17 0.1(4)
C15 C16 C17 C18 -0.7(4)
C16 C17 C18 C13 0.5(4)
C14 C13 C18 C17 0.2(3)
C12 C13 C18 C17 179.8(2)
C9 C8 N1 C12 -7.5(3)
C9 C8 N1 S1 -177.77(14)
C13 C12 N1 C8 -90.97(19)
C11 C12 N1 C8 34.6(2)
C13 C12 N1 S1 79.05(16)
C11 C12 N1 S1 -155.37(13)
C8 N1 S1 O1 -45.60(16)
C12 N1 S1 O1 144.19(14)
C8 N1 S1 O2 -174.80(15)
C12 N1 S1 O2 15.00(16)
C8 N1 S1 C1 68.76(15)
C12 N1 S1 C1 -101.45(14)
C6 C1 S1 O1 23.03(18)
C2 C1 S1 O1 -158.70(18)
C6 C1 S1 O2 155.67(16)
C2 C1 S1 O2 -26.1(2)
C6 C1 S1 N1 -91.00(17)
C2 C1 S1 N1 87.27(18)
